data_1526067
loop_
_publ_author_name
'Furmanova, N.G.'
'Resnyanskii, V.F.'
'Sulaimankulov, K.S.'
'Sulaimankulova, D.K.'
'Zhorobekova, Sh.Zh.'

_publ_section_title
;
 Crystal structure of a zinc iodide complex with urea: Zn I2 * 2(C O (N
 H2)2)
;
_journal_name_full Kristallografiya
_journal_page_first 58
_journal_page_last 62
_journal_volume 46
_journal_year 2001
_chemical_formula_sum 'C2 H8 I2 N4 O2 Zn'
_chemical_name_systematic '(Zn I2) (C O (N H2)2)2'
_space_group_IT_number 14
_symmetry_space_group_name_Hall '-P 2yab'
_symmetry_space_group_name_H-M 'P 1 21/a 1'
_cell_angle_alpha 90
_cell_angle_beta 110.58
_cell_angle_gamma 90
_cell_formula_units_Z 4
_cell_length_a 12.694
_cell_length_b 6.886
_cell_length_c 13.161
_cell_volume 1076.998
_citation_journal_id_ASTM KRISAJ
_cod_data_source_file Furmanova_KRISAJ_2001_1762.cif
_cod_data_source_block C2H8I2N4O2Zn1
_cod_original_sg_symbol_Hall '-P 2ybc (z,y,-x)'
_cod_original_formula_sum 'C2 H8 I2 N4 O2 Zn1'
_cod_database_code 1526067

loop_
_symmetry_equiv_pos_as_xyz
x,y,z
-x+1/2,y+1/2,-z
-x,-y,-z
x-1/2,-y-1/2,z

loop_
_atom_site_label
_atom_site_type_symbol
_atom_site_fract_x
_atom_site_fract_y
_atom_site_fract_z
_atom_site_occupancy
_atom_site_U_iso_or_equiv
H8 H+1 0.524 0.508 0.598 1 0.0
Zn1 Zn+2 0.7474 0.5287 0.0766 1 0.0
H4 H+1 0.079 0.36 0.984 1 0.0
O1 O-2 0.8877 0.4282 0.8741 1 0.0
O2 O-2 0.6669 0.2821 0.7136 1 0.0
H7 H+1 0.424 0.366 0.574 1 0.0
N3 N-3 0.5304 0.0787 0.6332 1 0.0
N2 N-3 0.0455 0.2583 0.9452 1 0.0
H5 H+1 0.456 0.057 0.606 1 0.0
N1 N-3 0.8907 0.115 0.8249 1 0.0
I2 I-1 0.6471 0.7259 0.8721 1 0.0
C2 C+4 0.5668 0.2541 0.6557 1 0.0
H2 H+1 0.926 0 0.841 1 0.0
H6 H+1 0.578 -0.017 0.628 1 0.0
C1 C+4 0.9401 0.2709 0.8806 1 0.0
N4 N-3 0.4962 0.3942 0.6157 1 0.0
H3 H+1 0.088 0.154 0.942 1 0.0
I1 I-1 0.7759 0.714 0.6113 1 0.0
H1 H+1 0.82 0.123 0.78 1 0.0
